data_7026774
loop_
_publ_author_name
'Park, In-Hyeok'
'Park, Ki-Min'
'Lee, Shim Sung'

_publ_section_title
;
 Preparation and characterisation of divalent hard and soft metal (M = Ca,
 Co, Cu, Zn, Cd, Hg and Pb) complexes of 1,10-dithia-18-crown-6:
 structural versatility.
;
_journal_issue 40
_journal_name_full 'Dalton transactions (Cambridge, England : 2003)'
_journal_page_first 9696
_journal_page_last 9704
_journal_paper_doi 10.1039/c0dt00696c
_journal_volume 39
_journal_year 2010
_chemical_formula_moiety 'C12 H30 O7 S2 Zn, 2(Cl O4)'
_chemical_formula_sum 'C12 H30 Cl2 O15 S2 Zn'
_chemical_formula_weight 614.75
_chemical_name_systematic
;
?
;
_space_group_IT_number 14
_symmetry_cell_setting monoclinic
_symmetry_space_group_name_Hall '-P 2ybc'
_symmetry_space_group_name_H-M 'P 1 21/c 1'
_atom_sites_solution_hydrogens geom
_atom_sites_solution_primary direct
_atom_sites_solution_secondary difmap
_audit_creation_method SHELXTL
_cell_angle_alpha 90.00
_cell_angle_beta 104.593(4)
_cell_angle_gamma 90.00
_cell_formula_units_Z 8
_cell_length_a 14.5666(11)
_cell_length_b 18.5451(13)
_cell_length_c 18.2069(12)
_cell_measurement_reflns_used 9982
_cell_measurement_temperature 173(2)
_cell_measurement_theta_max 27.43
_cell_measurement_theta_min 2.20
_cell_volume 4759.7(6)
_computing_cell_refinement 'Bruker APEX2'
_computing_data_collection 'Bruker APEX2'
_computing_data_reduction 'Bruker APEX2'
_computing_molecular_graphics 'Bruker SHELXTL'
_computing_publication_material 'Bruker SHELXTL'
_computing_structure_refinement 'Bruker SHELXTL'
_computing_structure_solution 'Bruker SHELXTL'
_diffrn_ambient_temperature 173(2)
_diffrn_measured_fraction_theta_full 0.999
_diffrn_measured_fraction_theta_max 0.999
_diffrn_measurement_device_type 'Bruker APEX-II CCD'
_diffrn_measurement_method '\f and \w scans'
_diffrn_radiation_monochromator graphite
_diffrn_radiation_source 'fine-focus sealed tube'
_diffrn_radiation_type MoK\a
_diffrn_radiation_wavelength 0.71073
_diffrn_reflns_av_R_equivalents 0.0391
_diffrn_reflns_av_sigmaI/netI 0.0381
_diffrn_reflns_limit_h_max 18
_diffrn_reflns_limit_h_min -18
_diffrn_reflns_limit_k_max 23
_diffrn_reflns_limit_k_min -23
_diffrn_reflns_limit_l_max 23
_diffrn_reflns_limit_l_min -23
_diffrn_reflns_number 39117
_diffrn_reflns_theta_full 27.00
_diffrn_reflns_theta_max 27.00
_diffrn_reflns_theta_min 1.44
_exptl_absorpt_coefficient_mu 1.500
_exptl_absorpt_correction_T_max 0.7242
_exptl_absorpt_correction_T_min 0.6143
_exptl_absorpt_correction_type multi-scan
_exptl_absorpt_process_details SADABS
_exptl_crystal_colour colorless
_exptl_crystal_density_diffrn 1.716
_exptl_crystal_density_method 'not measured'
_exptl_crystal_description block
_exptl_crystal_F_000 2544
_exptl_crystal_size_max 0.36
_exptl_crystal_size_mid 0.31
_exptl_crystal_size_min 0.23
_refine_diff_density_max 0.981
_refine_diff_density_min -0.884
_refine_diff_density_rms 0.081
_refine_ls_extinction_method none
_refine_ls_goodness_of_fit_ref 1.056
_refine_ls_hydrogen_treatment constr
_refine_ls_matrix_type full
_refine_ls_number_parameters 579
_refine_ls_number_reflns 10383
_refine_ls_number_restraints 0
_refine_ls_restrained_S_all 1.056
_refine_ls_R_factor_all 0.0500
_refine_ls_R_factor_gt 0.0363
_refine_ls_shift/su_max 0.001
_refine_ls_shift/su_mean 0.000
_refine_ls_structure_factor_coef Fsqd
_refine_ls_weighting_details 'calc w=1/[\s^2^(Fo^2^)+(0.0374P)^2^+4.3741P] where P=(Fo^2^+2Fc^2^)/3'
_refine_ls_weighting_scheme calc
_refine_ls_wR_factor_gt 0.0872
_refine_ls_wR_factor_ref 0.0939
_reflns_number_gt 8203
_reflns_number_total 10383
_reflns_threshold_expression >2sigma(I)
_cod_data_source_file c0dt00696c.txt
_cod_data_source_block compound4
_cod_depositor_comments
;
The following automatic conversions were performed:

'_symmetry_cell_setting' value 'Monoclinic' changed to 'monoclinic'
according to /home/saulius/struct/CIF-dictionaries/cif_core.dic
dictionary named 'cif_core.dic' version 2.4.2 from 2011-04-26.

Automatic conversion script
Id: cif_fix_values 1891 2012-01-12 08:04:46Z andrius 
;
_cod_original_sg_symbol_H-M P2(1)/c
_cod_database_code 7026774

loop_
_symmetry_equiv_pos_as_xyz
'x, y, z'
'-x, y+1/2, -z+1/2'
'-x, -y, -z'
'x, -y-1/2, z-1/2'

loop_
_atom_site_label
_atom_site_type_symbol
_atom_site_fract_x
_atom_site_fract_y
_atom_site_fract_z
_atom_site_U_iso_or_equiv
_atom_site_adp_type
_atom_site_occupancy
_atom_site_symmetry_multiplicity
_atom_site_calc_flag
_atom_site_refinement_flags
Zn1 Zn 0.189007(19) 0.532858(16) 0.916982(16) 0.02036(8) Uani 1 1 d .
S1 S -0.06656(5) 0.46939(4) 0.76120(4) 0.03204(17) Uani 1 1 d .
S2 S 0.27825(5) 0.51363(4) 1.04978(4) 0.02729(15) Uani 1 1 d .
O1W O 0.20952(13) 0.44241(10) 0.86017(10) 0.0262(4) Uani 1 1 d .
H1WA H 0.2642 0.4257 0.8706 0.031 Uiso 1 1 d R
H1WB H 0.1717 0.4056 0.8562 0.031 Uiso 1 1 d R
O2W O 0.30176(13) 0.57842(10) 0.88572(11) 0.0325(5) Uani 1 1 d .
H2WA H 0.2959 0.6134 0.8539 0.039 Uiso 1 1 d R
H2WB H 0.3573 0.5852 0.9170 0.039 Uiso 1 1 d R
O3W O 0.06250(12) 0.49035(10) 0.93391(10) 0.0239(4) Uani 1 1 d .
H3WA H 0.0743 0.4504 0.9555 0.029 Uiso 1 1 d R
H3WB H 0.0236 0.4856 0.8914 0.029 Uiso 1 1 d R
O1 O 0.09306(12) 0.58345(10) 0.82455(10) 0.0272(4) Uani 1 1 d .
O2 O 0.15514(13) 0.63566(10) 0.96286(12) 0.0321(5) Uani 1 1 d .
O3 O 0.14245(14) 0.37153(11) 1.00820(11) 0.0353(5) Uani 1 1 d .
O4 O 0.06573(13) 0.34683(10) 0.85612(12) 0.0315(4) Uani 1 1 d .
C1 C -0.0242(2) 0.54125(18) 0.71146(17) 0.0371(7) Uani 1 1 d .
H1A H -0.0304 0.5259 0.6584 0.045 Uiso 1 1 calc R
H1B H -0.0655 0.5839 0.7102 0.045 Uiso 1 1 calc R
C2 C 0.0780(2) 0.56360(17) 0.74578(15) 0.0331(7) Uani 1 1 d .
H2A H 0.1207 0.5232 0.7415 0.040 Uiso 1 1 calc R
H2B H 0.0940 0.6050 0.7170 0.040 Uiso 1 1 calc R
C3 C 0.0648(2) 0.65584(15) 0.83784(18) 0.0349(7) Uani 1 1 d .
H3A H 0.0008 0.6661 0.8052 0.042 Uiso 1 1 calc R
H3B H 0.1099 0.6911 0.8257 0.042 Uiso 1 1 calc R
C4 C 0.06427(19) 0.66180(16) 0.91953(18) 0.0345(7) Uani 1 1 d .
H4A H 0.0550 0.7126 0.9328 0.041 Uiso 1 1 calc R
H4B H 0.0124 0.6324 0.9301 0.041 Uiso 1 1 calc R
C5 C 0.1637(2) 0.63516(18) 1.04291(18) 0.0420(8) Uani 1 1 d .
H5A H 0.1127 0.6054 1.0546 0.050 Uiso 1 1 calc R
H5B H 0.1583 0.6848 1.0613 0.050 Uiso 1 1 calc R
C6 C 0.2597(2) 0.60386(17) 1.08086(19) 0.0425(8) Uani 1 1 d .
H6A H 0.2670 0.6032 1.1364 0.051 Uiso 1 1 calc R
H6B H 0.3095 0.6358 1.0707 0.051 Uiso 1 1 calc R
C7 C 0.2063(2) 0.46244(18) 1.09971(17) 0.0392(8) Uani 1 1 d .
H7A H 0.2316 0.4690 1.1551 0.047 Uiso 1 1 calc R
H7B H 0.1405 0.4810 1.0856 0.047 Uiso 1 1 calc R
C8 C 0.2057(2) 0.38331(18) 1.08089(18) 0.0425(8) Uani 1 1 d .
H8A H 0.2705 0.3675 1.0804 0.051 Uiso 1 1 calc R
H8B H 0.1849 0.3549 1.1198 0.051 Uiso 1 1 calc R
C9 C 0.1570(2) 0.30353(17) 0.97580(19) 0.0422(8) Uani 1 1 d .
H9A H 0.1619 0.2648 1.0140 0.051 Uiso 1 1 calc R
H9B H 0.2168 0.3046 0.9593 0.051 Uiso 1 1 calc R
C10 C 0.0752(2) 0.28903(16) 0.90930(19) 0.0401(8) Uani 1 1 d .
H10A H 0.0858 0.2432 0.8847 0.048 Uiso 1 1 calc R
H10B H 0.0163 0.2843 0.9265 0.048 Uiso 1 1 calc R
C11 C -0.0035(2) 0.33038(17) 0.78701(18) 0.0405(8) Uani 1 1 d .
H11A H -0.0661 0.3226 0.7977 0.049 Uiso 1 1 calc R
H11B H 0.0146 0.2856 0.7647 0.049 Uiso 1 1 calc R
C12 C -0.0098(2) 0.39111(18) 0.73222(18) 0.0402(8) Uani 1 1 d .
H12A H -0.0465 0.3753 0.6813 0.048 Uiso 1 1 calc R
H12B H 0.0547 0.4043 0.7286 0.048 Uiso 1 1 calc R
Zn2 Zn 0.307299(19) 0.449533(16) 0.579913(17) 0.02050(8) Uani 1 1 d .
S3 S 0.22971(5) 0.49745(4) 0.45164(4) 0.02784(15) Uani 1 1 d .
S4 S 0.55754(4) 0.48273(4) 0.75185(4) 0.02518(15) Uani 1 1 d .
O4W O 0.43779(12) 0.49697(9) 0.58006(10) 0.0236(4) Uani 1 1 d .
H4WA H 0.4740 0.4943 0.6237 0.028 Uiso 1 1 d R
H4WB H 0.4202 0.5409 0.5710 0.028 Uiso 1 1 d R
O5W O 0.18849(13) 0.39759(11) 0.59274(12) 0.0341(5) Uani 1 1 d .
H5WA H 0.1873 0.3662 0.6260 0.041 Uiso 1 1 d R
H5WB H 0.1343 0.4012 0.5632 0.041 Uiso 1 1 d R
O6W O 0.28329(13) 0.52647(10) 0.65369(10) 0.0262(4) Uani 1 1 d .
H6WA H 0.2296 0.5457 0.6384 0.031 Uiso 1 1 d R
H6WB H 0.3204 0.5619 0.6671 0.031 Uiso 1 1 d R
O5 O 0.34253(13) 0.36220(10) 0.51269(11) 0.0311(4) Uani 1 1 d .
O6 O 0.39133(12) 0.37779(9) 0.66233(10) 0.0258(4) Uani 1 1 d .
O8 O 0.36918(14) 0.62847(10) 0.53927(11) 0.0318(5) Uani 1 1 d .
O7 O 0.43364(13) 0.61983(10) 0.69575(11) 0.0290(4) Uani 1 1 d .
C13 C 0.2541(2) 0.41892(17) 0.40078(17) 0.0366(7) Uani 1 1 d .
H13A H 0.2017 0.3839 0.3965 0.044 Uiso 1 1 calc R
H13B H 0.2551 0.4336 0.3487 0.044 Uiso 1 1 calc R
C14 C 0.3464(2) 0.38190(17) 0.43725(17) 0.0368(7) Uani 1 1 d .
H14A H 0.3545 0.3384 0.4079 0.044 Uiso 1 1 calc R
H14B H 0.4005 0.4148 0.4391 0.044 Uiso 1 1 calc R
C15 C 0.4263(2) 0.32478(16) 0.55500(18) 0.0355(7) Uani 1 1 d .
H15A H 0.4833 0.3552 0.5598 0.043 Uiso 1 1 calc R
H15B H 0.4352 0.2793 0.5292 0.043 Uiso 1 1 calc R
C16 C 0.4103(2) 0.30955(14) 0.63096(18) 0.0338(7) Uani 1 1 d .
H16A H 0.3557 0.2765 0.6262 0.041 Uiso 1 1 calc R
H16B H 0.4672 0.2867 0.6642 0.041 Uiso 1 1 calc R
C17 C 0.41348(19) 0.38051(15) 0.74370(16) 0.0287(6) Uani 1 1 d .
H17A H 0.3969 0.3338 0.7633 0.034 Uiso 1 1 calc R
H17B H 0.3747 0.4184 0.7596 0.034 Uiso 1 1 calc R
C18 C 0.51759(19) 0.39617(15) 0.77788(16) 0.0291(6) Uani 1 1 d .
H18A H 0.5557 0.3578 0.7619 0.035 Uiso 1 1 calc R
H18B H 0.5300 0.3939 0.8339 0.035 Uiso 1 1 calc R
C19 C 0.4967(2) 0.54339(15) 0.80241(16) 0.0304(6) Uani 1 1 d .
H19A H 0.4310 0.5264 0.7971 0.036 Uiso 1 1 calc R
H19B H 0.5297 0.5436 0.8571 0.036 Uiso 1 1 calc R
C20 C 0.4952(2) 0.61832(16) 0.77091(17) 0.0343(7) Uani 1 1 d .
H20A H 0.4722 0.6527 0.8039 0.041 Uiso 1 1 calc R
H20B H 0.5601 0.6328 0.7694 0.041 Uiso 1 1 calc R
C21 C 0.4409(2) 0.68563(15) 0.65729(17) 0.0341(7) Uani 1 1 d .
H21A H 0.5028 0.6880 0.6442 0.041 Uiso 1 1 calc R
H21B H 0.4366 0.7271 0.6906 0.041 Uiso 1 1 calc R
C22 C 0.3620(2) 0.68908(15) 0.58657(18) 0.0362(7) Uani 1 1 d .
H22A H 0.3001 0.6881 0.5997 0.043 Uiso 1 1 calc R
H22B H 0.3662 0.7345 0.5591 0.043 Uiso 1 1 calc R
C23 C 0.3065(2) 0.63474(16) 0.46479(17) 0.0364(7) Uani 1 1 d .
H23A H 0.3282 0.6742 0.4366 0.044 Uiso 1 1 calc R
H23B H 0.2416 0.6463 0.4688 0.044 Uiso 1 1 calc R
C24 C 0.3060(2) 0.56458(17) 0.42319(16) 0.0342(7) Uani 1 1 d .
H24A H 0.3715 0.5456 0.4335 0.041 Uiso 1 1 calc R
H24B H 0.2835 0.5733 0.3679 0.041 Uiso 1 1 calc R
Cl1 Cl 0.05156(5) 0.62101(4) 0.53399(4) 0.03096(16) Uani 1 1 d .
O9 O 0.1042(2) 0.68194(16) 0.5668(3) 0.1174(16) Uani 1 1 d .
O10 O 0.0429(3) 0.6182(3) 0.45628(17) 0.141(2) Uani 1 1 d .
O11 O 0.09972(15) 0.55824(12) 0.56951(13) 0.0452(6) Uani 1 1 d .
O12 O -0.04051(15) 0.62547(12) 0.54671(15) 0.0481(6) Uani 1 1 d .
Cl2 Cl 0.45704(5) 0.37171(4) 0.97014(4) 0.02999(15) Uani 1 1 d .
O13 O 0.4711(3) 0.30715(16) 0.93501(19) 0.1181(17) Uani 1 1 d .
O14 O 0.4147(2) 0.35674(14) 1.02946(16) 0.0692(9) Uani 1 1 d .
O15 O 0.40148(15) 0.41918(13) 0.91496(14) 0.0486(6) Uani 1 1 d .
Cl3 Cl 0.27649(5) 0.74312(4) 0.27841(4) 0.02880(15) Uani 1 1 d .
O16 O 0.5445(2) 0.4048(3) 0.9971(2) 0.156(2) Uani 1 1 d .
O17 O 0.20900(14) 0.71136(12) 0.31357(13) 0.0418(5) Uani 1 1 d .
O18 O 0.2665(2) 0.71346(14) 0.20526(14) 0.0672(8) Uani 1 1 d .
O19 O 0.36995(16) 0.73125(16) 0.32473(15) 0.0638(8) Uani 1 1 d .
O20 O 0.26043(17) 0.81978(11) 0.27040(13) 0.0439(5) Uani 1 1 d .
Cl4 Cl 0.22339(5) 0.25913(4) 0.25296(4) 0.03148(16) Uani 1 1 d .
O21 O 0.2443(2) 0.2127(2) 0.3153(2) 0.1014(13) Uani 1 1 d .
O22 O 0.15736(17) 0.31156(14) 0.26321(15) 0.0592(7) Uani 1 1 d .
O23 O 0.30759(16) 0.29263(14) 0.24573(15) 0.0561(7) Uani 1 1 d .
O24 O 0.1825(2) 0.22133(19) 0.1859(2) 0.0954(12) Uani 1 1 d .

loop_
_atom_site_aniso_label
_atom_site_aniso_U_11
_atom_site_aniso_U_22
_atom_site_aniso_U_33
_atom_site_aniso_U_23
_atom_site_aniso_U_13
_atom_site_aniso_U_12
Zn1 0.01642(14) 0.02149(16) 0.02179(16) 0.00113(12) 0.00226(11) 0.00045(11)
S1 0.0222(3) 0.0445(4) 0.0276(4) -0.0036(3) 0.0031(3) -0.0005(3)
S2 0.0226(3) 0.0329(4) 0.0230(3) -0.0044(3) -0.0005(3) 0.0045(3)
O1W 0.0216(9) 0.0252(10) 0.0321(11) -0.0032(8) 0.0075(8) -0.0003(7)
O2W 0.0198(9) 0.0328(11) 0.0432(12) 0.0130(9) 0.0045(8) -0.0021(8)
O3W 0.0219(9) 0.0257(10) 0.0232(10) 0.0017(8) 0.0042(7) -0.0001(7)
O1 0.0219(9) 0.0307(10) 0.0261(10) 0.0086(8) 0.0010(8) 0.0043(8)
O2 0.0223(9) 0.0265(10) 0.0432(12) -0.0052(9) 0.0001(9) 0.0053(8)
O3 0.0372(11) 0.0315(11) 0.0352(12) 0.0080(9) 0.0054(9) 0.0022(9)
O4 0.0265(10) 0.0244(10) 0.0422(12) -0.0037(9) 0.0058(9) -0.0057(8)
C1 0.0285(15) 0.053(2) 0.0242(15) 0.0087(14) -0.0043(12) -0.0005(14)
C2 0.0289(14) 0.0481(18) 0.0205(14) 0.0102(13) 0.0033(12) -0.0001(13)
C3 0.0248(14) 0.0276(15) 0.050(2) 0.0158(13) 0.0059(13) 0.0065(12)
C4 0.0230(14) 0.0281(15) 0.0485(19) 0.0006(13) 0.0015(13) 0.0080(11)
C5 0.0406(17) 0.0405(18) 0.0395(19) -0.0187(15) -0.0001(14) 0.0115(14)
C6 0.0371(17) 0.0386(18) 0.0420(19) -0.0200(15) -0.0082(14) 0.0080(14)
C7 0.0358(16) 0.061(2) 0.0209(15) 0.0010(14) 0.0078(13) 0.0002(15)
C8 0.0410(17) 0.053(2) 0.0307(17) 0.0196(15) 0.0044(14) 0.0033(15)
C9 0.0473(19) 0.0303(16) 0.052(2) 0.0129(15) 0.0180(16) 0.0075(14)
C10 0.0440(18) 0.0220(15) 0.059(2) 0.0017(14) 0.0221(16) -0.0054(13)
C11 0.0300(15) 0.0386(18) 0.048(2) -0.0202(15) 0.0010(14) -0.0063(13)
C12 0.0338(16) 0.051(2) 0.0338(18) -0.0190(15) 0.0054(14) -0.0021(14)
Zn2 0.01720(14) 0.02060(15) 0.02208(16) -0.00071(12) 0.00191(12) 0.00034(11)
S3 0.0232(3) 0.0363(4) 0.0215(3) 0.0001(3) 0.0011(3) 0.0026(3)
S4 0.0195(3) 0.0296(4) 0.0247(3) -0.0020(3) 0.0025(3) -0.0014(3)
O4W 0.0222(9) 0.0226(9) 0.0243(10) 0.0010(7) 0.0027(7) 0.0006(7)
O5W 0.0192(9) 0.0357(11) 0.0419(12) 0.0142(9) -0.0025(8) -0.0051(8)
O6W 0.0229(9) 0.0255(10) 0.0296(10) -0.0035(8) 0.0055(8) 0.0003(8)
O5 0.0261(10) 0.0297(11) 0.0350(11) -0.0071(9) 0.0029(8) 0.0041(8)
O6 0.0240(9) 0.0212(9) 0.0276(10) 0.0009(8) -0.0019(8) 0.0037(7)
O8 0.0387(11) 0.0256(10) 0.0283(11) 0.0043(8) 0.0032(9) 0.0045(9)
O7 0.0312(10) 0.0226(10) 0.0309(11) -0.0028(8) 0.0035(8) -0.0044(8)
C13 0.0369(16) 0.0446(18) 0.0246(15) -0.0110(13) 0.0008(13) 0.0011(14)
C14 0.0386(16) 0.0416(18) 0.0305(16) -0.0129(14) 0.0090(13) 0.0042(14)
C15 0.0298(15) 0.0264(15) 0.0477(19) -0.0074(13) 0.0053(14) 0.0101(12)
C16 0.0314(15) 0.0174(13) 0.0486(19) 0.0014(12) 0.0029(13) 0.0049(11)
C17 0.0258(13) 0.0297(15) 0.0285(15) 0.0064(12) 0.0029(11) -0.0028(11)
C18 0.0257(13) 0.0291(15) 0.0300(15) 0.0058(12) 0.0021(12) 0.0015(11)
C19 0.0284(14) 0.0370(16) 0.0234(14) -0.0085(12) 0.0023(11) 0.0020(12)
C20 0.0301(15) 0.0334(16) 0.0345(17) -0.0110(13) -0.0011(13) -0.0033(12)
C21 0.0369(16) 0.0231(14) 0.0421(18) -0.0025(13) 0.0093(14) -0.0043(12)
C22 0.0441(17) 0.0209(14) 0.0426(19) 0.0015(13) 0.0089(14) 0.0031(13)
C23 0.0387(16) 0.0356(16) 0.0321(17) 0.0123(13) 0.0035(13) 0.0011(13)
C24 0.0366(16) 0.0430(18) 0.0243(15) 0.0075(13) 0.0100(13) -0.0005(13)
Cl1 0.0243(3) 0.0361(4) 0.0328(4) 0.0060(3) 0.0079(3) 0.0075(3)
O9 0.0385(16) 0.0429(17) 0.257(5) -0.007(2) 0.011(2) -0.0118(13)
O10 0.169(4) 0.224(5) 0.0394(18) 0.047(2) 0.043(2) 0.133(4)
O11 0.0390(12) 0.0464(14) 0.0456(14) 0.0057(11) 0.0022(10) 0.0184(10)
O12 0.0289(11) 0.0431(13) 0.0766(18) 0.0067(12) 0.0212(11) 0.0064(10)
Cl2 0.0231(3) 0.0325(4) 0.0335(4) 0.0038(3) 0.0055(3) -0.0003(3)
O13 0.251(5) 0.0540(18) 0.087(2) 0.0309(17) 0.113(3) 0.075(3)
O14 0.112(2) 0.0516(16) 0.0661(18) 0.0069(14) 0.0638(18) 0.0133(16)
O15 0.0333(12) 0.0496(14) 0.0570(15) 0.0115(12) 0.0000(11) 0.0098(10)
Cl3 0.0273(3) 0.0309(3) 0.0277(3) -0.0030(3) 0.0060(3) 0.0039(3)
O16 0.070(2) 0.200(5) 0.146(4) 0.112(3) -0.068(2) -0.086(3)
O17 0.0266(10) 0.0464(13) 0.0510(14) 0.0090(11) 0.0071(10) -0.0034(9)
O18 0.115(2) 0.0499(16) 0.0415(15) -0.0184(12) 0.0283(16) -0.0004(16)
O19 0.0265(12) 0.093(2) 0.0679(18) 0.0336(16) 0.0048(11) 0.0046(13)
O20 0.0574(14) 0.0286(11) 0.0485(14) -0.0069(10) 0.0187(11) 0.0013(10)
Cl4 0.0266(3) 0.0306(4) 0.0390(4) 0.0019(3) 0.0115(3) 0.0045(3)
O21 0.077(2) 0.118(3) 0.122(3) 0.091(2) 0.050(2) 0.035(2)
O22 0.0392(13) 0.0579(16) 0.0758(19) -0.0226(14) 0.0060(12) 0.0173(12)
O23 0.0381(13) 0.0610(16) 0.0735(18) 0.0151(14) 0.0220(12) -0.0076(12)
O24 0.087(2) 0.093(2) 0.108(3) -0.072(2) 0.027(2) -0.0176(19)

loop_
_atom_type_symbol
_atom_type_description
_atom_type_scat_dispersion_real
_atom_type_scat_dispersion_imag
_atom_type_scat_source
C C 0.0033 0.0016 'International Tables Vol C Tables 4.2.6.8 and 6.1.1.4'
H H 0.0000 0.0000 'International Tables Vol C Tables 4.2.6.8 and 6.1.1.4'
O O 0.0106 0.0060 'International Tables Vol C Tables 4.2.6.8 and 6.1.1.4'
S S 0.1246 0.1234 'International Tables Vol C Tables 4.2.6.8 and 6.1.1.4'
Cl Cl 0.1484 0.1585 'International Tables Vol C Tables 4.2.6.8 and 6.1.1.4'
Zn Zn 0.2839 1.4301 'International Tables Vol C Tables 4.2.6.8 and 6.1.1.4'

loop_
_geom_angle_atom_site_label_1
_geom_angle_atom_site_label_2
_geom_angle_atom_site_label_3
_geom_angle
O1W Zn1 O2W 88.17(8)
O1W Zn1 O3W 90.68(7)
O2W Zn1 O3W 172.04(7)
O1W Zn1 O1 96.52(7)
O2W Zn1 O1 90.65(7)
O3W Zn1 O1 81.65(7)
O1W Zn1 O2 172.01(7)
O2W Zn1 O2 91.17(8)
O3W Zn1 O2 88.88(7)
O1 Zn1 O2 75.52(7)
O1W Zn1 S2 105.72(6)
O2W Zn1 S2 94.04(6)
O3W Zn1 S2 93.86(5)
O1 Zn1 S2 157.39(6)
O2 Zn1 S2 82.27(5)
C1 S1 C12 101.92(16)
C6 S2 C7 100.14(17)
C6 S2 Zn1 95.13(11)
C7 S2 Zn1 109.74(10)
C3 O1 C2 115.2(2)
C3 O1 Zn1 115.99(16)
C2 O1 Zn1 125.57(16)
C5 O2 C4 113.0(2)
C5 O2 Zn1 114.40(17)
C4 O2 Zn1 110.38(16)
C8 O3 C9 112.9(2)
C10 O4 C11 111.2(2)
C2 C1 S1 114.7(2)
O1 C2 C1 111.5(2)
O1 C3 C4 108.0(2)
O2 C4 C3 106.6(2)
O2 C5 C6 107.5(3)
C5 C6 S2 114.0(2)
C8 C7 S2 111.4(2)
O3 C8 C7 109.0(2)
O3 C9 C10 108.8(2)
O4 C10 C9 109.6(2)
O4 C11 C12 109.7(2)
C11 C12 S1 111.5(2)
O5W Zn2 O6W 87.94(8)
O5W Zn2 O4W 172.72(7)
O6W Zn2 O4W 90.65(7)
O5W Zn2 O6 88.74(7)
O6W Zn2 O6 97.76(7)
O4W Zn2 O6 84.37(7)
O5W Zn2 O5 92.30(8)
O6W Zn2 O5 173.67(7)
O4W Zn2 O5 88.32(7)
O6 Zn2 O5 75.93(7)
O5W Zn2 S3 94.48(6)
O6W Zn2 S3 104.74(5)
O4W Zn2 S3 92.79(5)
O6 Zn2 S3 157.36(5)
O5 Zn2 S3 81.55(6)
C13 S3 C24 101.03(15)
C13 S3 Zn2 95.26(10)
C24 S3 Zn2 110.15(10)
C18 S4 C19 100.74(14)
C14 O5 C15 113.6(2)
C14 O5 Zn2 114.95(16)
C15 O5 Zn2 110.23(16)
C17 O6 C16 115.1(2)
C17 O6 Zn2 129.86(16)
C16 O6 Zn2 113.55(16)
C22 O8 C23 112.2(2)
C21 O7 C20 112.3(2)
C14 C13 S3 114.2(2)
O5 C14 C13 106.9(2)
O5 C15 C16 106.2(2)
O6 C16 C15 107.0(2)
O6 C17 C18 111.9(2)
C17 C18 S4 114.63(19)
C20 C19 S4 110.0(2)
O7 C20 C19 109.1(2)
O7 C21 C22 108.9(2)
O8 C22 C21 109.1(2)
O8 C23 C24 109.1(2)
C23 C24 S3 111.9(2)
O10 Cl1 O9 111.2(3)
O10 Cl1 O12 108.7(2)
O9 Cl1 O12 108.61(18)
O10 Cl1 O11 109.81(19)
O9 Cl1 O11 107.98(18)
O12 Cl1 O11 110.50(14)
O16 Cl2 O13 108.2(3)
O16 Cl2 O14 111.0(2)
O13 Cl2 O14 109.09(18)
O16 Cl2 O15 106.52(18)
O13 Cl2 O15 109.24(19)
O14 Cl2 O15 112.61(17)
O18 Cl3 O19 110.70(18)
O18 Cl3 O17 110.02(16)
O19 Cl3 O17 109.49(14)
O18 Cl3 O20 108.21(15)
O19 Cl3 O20 108.56(16)
O17 Cl3 O20 109.84(14)
O21 Cl4 O24 110.9(3)
O21 Cl4 O23 109.33(18)
O24 Cl4 O23 109.12(19)
O21 Cl4 O22 109.5(2)
O24 Cl4 O22 107.73(18)
O23 Cl4 O22 110.25(16)

loop_
_geom_bond_atom_site_label_1
_geom_bond_atom_site_label_2
_geom_bond_distance
Zn1 O1W 2.0319(18)
Zn1 O2W 2.0510(19)
Zn1 O3W 2.0973(17)
Zn1 O1 2.1167(17)
Zn1 O2 2.1870(19)
Zn1 S2 2.4656(7)
S1 C1 1.805(3)
S1 C12 1.813(3)
S2 C6 1.809(3)
S2 C7 1.819(3)
O1 C3 1.442(3)
O1 C2 1.443(3)
O2 C5 1.431(4)
O2 C4 1.443(3)
O3 C8 1.426(4)
O3 C9 1.431(4)
O4 C10 1.428(4)
O4 C11 1.433(3)
C1 C2 1.520(4)
C3 C4 1.494(4)
C5 C6 1.511(4)
C7 C8 1.506(5)
C9 C10 1.494(5)
C11 C12 1.492(5)
Zn2 O5W 2.0448(18)
Zn2 O6W 2.0492(18)
Zn2 O4W 2.0939(17)
Zn2 O6 2.1436(17)
Zn2 O5 2.1681(19)
Zn2 S3 2.4882(7)
S3 C13 1.809(3)
S3 C24 1.828(3)
S4 C18 1.811(3)
S4 C19 1.819(3)
O5 C14 1.436(4)
O5 C15 1.445(3)
O6 C17 1.435(3)
O6 C16 1.443(3)
O8 C22 1.436(3)
O8 C23 1.436(3)
O7 C21 1.424(3)
O7 C20 1.435(3)
C13 C14 1.507(4)
C15 C16 1.486(4)
C17 C18 1.515(4)
C19 C20 1.501(4)
C21 C22 1.496(4)
C23 C24 1.505(4)
Cl1 O10 1.389(3)
Cl1 O9 1.411(3)
Cl1 O12 1.420(2)
Cl1 O11 1.427(2)
Cl2 O16 1.388(3)
Cl2 O13 1.396(3)
Cl2 O14 1.400(3)
Cl2 O15 1.425(2)
Cl3 O18 1.414(2)
Cl3 O19 1.426(2)
Cl3 O17 1.428(2)
Cl3 O20 1.442(2)
Cl4 O21 1.396(3)
Cl4 O24 1.404(3)
Cl4 O23 1.410(2)
Cl4 O22 1.413(2)

loop_
_geom_hbond_atom_site_label_D
_geom_hbond_atom_site_label_H
_geom_hbond_atom_site_label_A
_geom_hbond_distance_DH
_geom_hbond_distance_HA
_geom_hbond_distance_DA
_geom_hbond_angle_DHA
_geom_hbond_site_symmetry_A
O1W H1WA O15 0.83 1.96 2.756(3) 159.4 .
O1W H1WB O4 0.87 1.89 2.731(3) 162.6 .
O2W H2WA O20 0.86 1.93 2.775(3) 168.0 4_576
O2W H2WB O16 0.87 1.84 2.694(4) 163.8 3_667
O3W H3WA O3 0.84 1.89 2.692(3) 160.9 .
O3W H3WA O4 0.84 2.62 3.021(3) 110.9 .
O4W H4WB O8 0.86 1.82 2.669(3) 171.1 .
O5W H5WA O24 0.84 1.97 2.797(3) 168.0 4_566
O5W H5WB O12 0.84 2.18 2.919(3) 147.5 3_566
O6W H6WA O11 0.84 2.00 2.790(3) 155.5 .
O6W H6WB O7 0.85 1.93 2.745(3) 162.0 .
